data_4345892
loop_
_publ_author_name
'Kuppuswamy, Subramaniam'
'Wofford, Joshua D.'
'Joseph, Chris'
'Xie, Zhu-Lin'
'Ali, Azim K.'
'Lynch, Vincent M.'
'Lindahl, Paul A.'
'Rose, Michael J.'

_publ_section_title
;
 Structures, Interconversions, and Spectroscopy of Iron Carbonyl Clusters
 with an Interstitial Carbide: Localized Metal Center Reduction by Overall
 Cluster Oxidation.
;
_journal_issue 10
_journal_name_full 'Inorganic chemistry'
_journal_page_first 5998
_journal_page_last 6012
_journal_paper_doi 10.1021/acs.inorgchem.7b00741
_journal_volume 56
_journal_year 2017
_chemical_absolute_configuration ad
_chemical_formula_moiety '16 C O, 6 Fe, C, 2 C4 H12 N, C4 H8 O'
_chemical_formula_sum 'C29 H32 Fe6 N2 O17'
_chemical_formula_weight 1015.66
_chemical_name_systematic
;
 ?
;
_space_group_crystal_system monoclinic
_space_group_IT_number 4
_space_group_name_Hall 'P 2yb'
_space_group_name_H-M_alt 'P 1 21 1'
_symmetry_space_group_name_Hall 'P 2yb'
_symmetry_space_group_name_H-M 'P 1 21 1'
_atom_sites_solution_hydrogens geom
_audit_creation_method SHELXL-2013
_cell_angle_alpha 90
_cell_angle_beta 91.210(4)
_cell_angle_gamma 90
_cell_formula_units_Z 4
_cell_length_a 11.4065(3)
_cell_length_b 15.6419(5)
_cell_length_c 21.1122(7)
_cell_measurement_reflns_used 17700
_cell_measurement_temperature 133(2)
_cell_measurement_theta_max 29.81
_cell_measurement_theta_min 3.80
_cell_volume 3766.0(2)
_computing_cell_refinement 'CrysAlisPro V 1.171.37.31, Agilent Technologies'
_computing_data_collection 'CrysAlisPro V 1.171.37.31, Agilent Technologies'
_computing_data_reduction 'CrysAlisPro V 1.171.37.31, Agilent Technologies'
_computing_molecular_graphics 'XP SHELXTL/PC, Siemens Analytical'
_computing_publication_material 'XL SHELXTL/PC, Siemens Analytical'
_computing_structure_refinement 'Shelxl-2013, Sheldrick, G. M.'
_computing_structure_solution
;

SUPERFLIP.  Palatinus, L. and Chapuis, G., J. Appl. Cryst. 40, 786-790.
;
_diffrn_ambient_temperature 133(2)
_diffrn_measured_fraction_theta_full 0.997
_diffrn_measured_fraction_theta_max 0.997
_diffrn_measurement_device_type 'Agilent SuperNova Dual source with AtlasS2 detector'
_diffrn_measurement_method \w-scans
_diffrn_radiation_type MoK\a
_diffrn_radiation_wavelength 0.71073
_diffrn_reflns_av_R_equivalents 0.0372
_diffrn_reflns_av_unetI/netI 0.0492
_diffrn_reflns_Laue_measured_fraction_full 0.997
_diffrn_reflns_Laue_measured_fraction_max 0.997
_diffrn_reflns_limit_h_max 14
_diffrn_reflns_limit_h_min -14
_diffrn_reflns_limit_k_max 20
_diffrn_reflns_limit_k_min -20
_diffrn_reflns_limit_l_max 27
_diffrn_reflns_limit_l_min -27
_diffrn_reflns_number 41422
_diffrn_reflns_point_group_measured_fraction_full 0.997
_diffrn_reflns_point_group_measured_fraction_max 0.998
_diffrn_reflns_theta_full 25.242
_diffrn_reflns_theta_max 27.500
_diffrn_reflns_theta_min 3.434
_diffrn_source 'micro-focus sealed tube'
_exptl_absorpt_coefficient_mu 2.325
_exptl_absorpt_correction_T_max 1.00
_exptl_absorpt_correction_T_min 0.903
_exptl_absorpt_correction_type multi-scan
_exptl_absorpt_process_details
;
CrysAlisPro, Agilent Technologies,
Version 1.171.37.31 (release 14-01-2014 CrysAlis171 .NET)
(compiled Jan 14 2014,18:38:05)
Empirical absorption correction using spherical harmonics,
 implemented in SCALE3 ABSPACK scaling algorithm.
;
_exptl_crystal_colour purple
_exptl_crystal_density_diffrn 1.791
_exptl_crystal_density_method 'not measured'
_exptl_crystal_description blocks
_exptl_crystal_F_000 2048
_exptl_crystal_size_max 0.270
_exptl_crystal_size_mid 0.160
_exptl_crystal_size_min 0.130
_refine_diff_density_max 0.781
_refine_diff_density_min -0.426
_refine_diff_density_rms 0.083
_refine_ls_abs_structure_details
;
 Refined as an inversion twin.
;
_refine_ls_abs_structure_Flack 0.013(15)
_refine_ls_extinction_method none
_refine_ls_goodness_of_fit_ref 1.054
_refine_ls_hydrogen_treatment constr
_refine_ls_matrix_type full
_refine_ls_number_parameters 990
_refine_ls_number_reflns 17007
_refine_ls_number_restraints 1
_refine_ls_restrained_S_all 1.054
_refine_ls_R_factor_all 0.0402
_refine_ls_R_factor_gt 0.0352
_refine_ls_shift/su_max 0.001
_refine_ls_shift/su_mean 0.000
_refine_ls_structure_factor_coef Fsqd
_refine_ls_weighting_details 'w=1/[\s^2^(Fo^2^)+(0.0287P)^2^+2.5408P] where P=(Fo^2^+2Fc^2^)/3'
_refine_ls_weighting_scheme calc
_refine_ls_wR_factor_gt 0.0746
_refine_ls_wR_factor_ref 0.0773
_reflns_Friedel_coverage 0.930
_reflns_Friedel_fraction_full 0.998
_reflns_Friedel_fraction_max 0.998
_reflns_number_gt 15717
_reflns_number_total 17007
_reflns_threshold_expression 'I > 2\s(I)'
_cod_data_source_file ic7b00741_si_002.cif
_cod_data_source_block 1a
_cod_database_code 4345892
_shelx_space_group_comment
;
The symmetry employed for this shelxl refinement is uniquely defined
by the following loop, which should always be used as a source of
symmetry information in preference to the above space-group names.
They are only intended as comments.
;
_shelx_estimated_absorpt_t_min 0.573
_shelx_estimated_absorpt_t_max 0.752
_shelxl_version_number 2013-4

loop_
_space_group_symop_operation_xyz
'x, y, z'
'-x, y+1/2, -z'

loop_
_atom_site_label
_atom_site_type_symbol
_atom_site_fract_x
_atom_site_fract_y
_atom_site_fract_z
_atom_site_U_iso_or_equiv
_atom_site_adp_type
_atom_site_occupancy
_atom_site_site_symmetry_order
_atom_site_calc_flag
_atom_site_refinement_flags_posn
_atom_site_refinement_flags_adp
C1 C 0.5037(4) 0.6776(3) 0.1026(2) 0.0135(9) Uani 1 1 d . .
C2 C 0.5801(5) 0.8700(4) 0.1621(3) 0.0258(13) Uani 1 1 d . .
C3 C 0.3863(5) 0.8279(4) 0.1949(3) 0.0252(12) Uani 1 1 d . .
C4 C 0.5789(5) 0.7155(4) 0.2287(3) 0.0193(11) Uani 1 1 d . .
C5 C 0.7585(5) 0.6587(3) 0.0314(3) 0.0226(12) Uani 1 1 d . .
C6 C 0.7474(5) 0.7946(3) 0.0886(2) 0.0192(11) Uani 1 1 d . .
C7 C 0.5721(5) 0.7775(3) -0.0027(2) 0.0192(11) Uani 1 1 d . .
C8 C 0.5669(5) 0.5841(4) -0.0276(3) 0.0215(12) Uani 1 1 d . .
C9 C 0.3756(5) 0.5286(4) 0.0169(3) 0.0237(12) Uani 1 1 d . .
C10 C 0.5803(5) 0.4911(4) 0.0841(3) 0.0215(12) Uani 1 1 d . .
C11 C 0.3265(5) 0.5281(4) 0.1480(3) 0.0250(12) Uani 1 1 d . .
C12 C 0.3143(5) 0.6614(4) 0.2144(3) 0.0219(12) Uani 1 1 d . .
C13 C 0.2338(5) 0.6769(4) 0.0917(3) 0.0236(12) Uani 1 1 d . .
C14 C 0.3525(5) 0.7162(4) -0.0353(3) 0.0229(12) Uani 1 1 d . .
C15 C 0.3667(5) 0.8412(4) 0.0482(3) 0.0228(12) Uani 1 1 d . .
C16 C 0.7387(5) 0.6140(4) 0.1707(3) 0.0240(12) Uani 1 1 d . .
C17 C 0.5658(5) 0.5424(4) 0.2281(3) 0.0215(12) Uani 1 1 d . .
C18 C 0.0066(4) 0.3563(3) 0.3954(2) 0.0125(9) Uani 1 1 d . .
C19 C 0.2436(5) 0.2335(4) 0.4104(2) 0.0222(12) Uani 1 1 d . .
C20 C 0.2638(5) 0.3638(4) 0.4735(3) 0.0259(13) Uani 1 1 d . .
C21 C 0.0709(5) 0.2488(3) 0.4988(2) 0.0186(11) Uani 1 1 d . .
C22 C -0.1152(5) 0.2179(4) 0.2937(3) 0.0305(14) Uani 1 1 d . .
C23 C 0.0757(5) 0.1681(4) 0.3290(3) 0.0257(13) Uani 1 1 d . .
C24 C 0.0769(5) 0.3276(4) 0.2693(3) 0.0214(12) Uani 1 1 d . .
C25 C -0.1841(5) 0.3850(4) 0.2811(3) 0.0282(13) Uani 1 1 d . .
C26 C -0.1693(5) 0.5109(4) 0.3549(3) 0.0233(12) Uani 1 1 d . .
C27 C -0.2616(5) 0.3604(4) 0.4024(3) 0.0230(12) Uani 1 1 d . .
C28 C -0.1150(5) 0.5001(4) 0.4868(3) 0.0229(12) Uani 1 1 d . .
C29 C 0.0771(5) 0.4397(4) 0.5297(3) 0.0224(12) Uani 1 1 d . .
C30 C 0.0880(5) 0.5401(4) 0.4239(3) 0.0205(12) Uani 1 1 d . .
C31 C 0.0717(5) 0.5017(4) 0.2793(3) 0.0213(12) Uani 1 1 d . .
C32 C 0.2430(5) 0.4194(4) 0.3362(3) 0.0239(12) Uani 1 1 d . .
C33 C -0.1299(5) 0.1886(4) 0.4385(3) 0.0244(12) Uani 1 1 d . .
C34 C -0.1509(5) 0.3068(4) 0.5269(3) 0.0223(12) Uani 1 1 d . .
C35 C 0.9702(8) 0.9774(5) -0.0927(4) 0.061(3) Uani 1 1 d . .
H35A H 0.9351 0.9616 -0.1327 0.091 Uiso 1 1 calc R U
H35B H 1.0409 1.0089 -0.0996 0.091 Uiso 1 1 calc R U
H35C H 0.9165 1.0122 -0.0696 0.091 Uiso 1 1 calc R U
C36 C 0.8932(6) 0.8414(4) -0.0583(3) 0.0314(14) Uani 1 1 d . .
H36A H 0.9110 0.7896 -0.0357 0.047 Uiso 1 1 calc R U
H36B H 0.8736 0.8281 -0.1016 0.047 Uiso 1 1 calc R U
H36C H 0.8279 0.8694 -0.0392 0.047 Uiso 1 1 calc R U
C37 C 1.0247(7) 0.9227(5) 0.0113(3) 0.053(2) Uani 1 1 d . .
H37A H 0.9600 0.9541 0.0281 0.080 Uiso 1 1 calc R U
H37B H 1.0941 0.9574 0.0134 0.080 Uiso 1 1 calc R U
H37C H 1.0372 0.8716 0.0357 0.080 Uiso 1 1 calc R U
C38 C 1.0998(7) 0.8555(7) -0.0822(5) 0.082(3) Uani 1 1 d . .
H38A H 1.1095 0.8009 -0.0620 0.123 Uiso 1 1 calc R U
H38B H 1.1690 0.8894 -0.0749 0.123 Uiso 1 1 calc R U
H38C H 1.0875 0.8474 -0.1269 0.123 Uiso 1 1 calc R U
C39 C 0.8643(6) 0.8451(6) 0.2598(4) 0.051(2) Uani 1 1 d . .
H39A H 0.8610 0.8867 0.2263 0.076 Uiso 1 1 calc R U
H39B H 0.8397 0.8710 0.2985 0.076 Uiso 1 1 calc R U
H39C H 0.8132 0.7982 0.2492 0.076 Uiso 1 1 calc R U
C40 C 0.9894(8) 0.7423(5) 0.3145(4) 0.056(2) Uani 1 1 d . .
H40A H 0.9492 0.6936 0.2970 0.084 Uiso 1 1 calc R U
H40B H 0.9519 0.7600 0.3526 0.084 Uiso 1 1 calc R U
H40C H 1.0695 0.7275 0.3240 0.084 Uiso 1 1 calc R U
C41 C 1.0616(6) 0.8849(4) 0.2915(3) 0.0376(16) Uani 1 1 d . .
H41A H 1.1395 0.8639 0.2997 0.056 Uiso 1 1 calc R U
H41B H 1.0302 0.9076 0.3298 0.056 Uiso 1 1 calc R U
H41C H 1.0639 0.9292 0.2600 0.056 Uiso 1 1 calc R U
C42 C 1.0286(5) 0.7827(4) 0.2053(3) 0.0295(13) Uani 1 1 d . .
H42A H 1.0234 0.8282 0.1750 0.044 Uiso 1 1 calc R U
H42B H 0.9812 0.7355 0.1910 0.044 Uiso 1 1 calc R U
H42C H 1.1087 0.7645 0.2100 0.044 Uiso 1 1 calc R U
C43 C 0.5099(10) 0.2922(6) 0.1906(4) 0.067(3) Uani 1 1 d . .
H43A H 0.4760 0.3451 0.2041 0.101 Uiso 1 1 calc R U
H43B H 0.4781 0.2771 0.1496 0.101 Uiso 1 1 calc R U
H43C H 0.5934 0.2985 0.1881 0.101 Uiso 1 1 calc R U
C44 C 0.3561(6) 0.2117(9) 0.2393(5) 0.084(4) Uani 1 1 d . .
H44A H 0.3411 0.1545 0.2534 0.127 Uiso 1 1 calc R U
H44B H 0.3205 0.2200 0.1981 0.127 Uiso 1 1 calc R U
H44C H 0.3236 0.2518 0.2685 0.127 Uiso 1 1 calc R U
C45 C 0.5294(5) 0.2496(4) 0.3002(3) 0.0302(14) Uani 1 1 d . .
H45A H 0.5141 0.2043 0.3296 0.045 Uiso 1 1 calc R U
H45B H 0.4916 0.3010 0.3139 0.045 Uiso 1 1 calc R U
H45C H 0.6125 0.2591 0.2984 0.045 Uiso 1 1 calc R U
C46 C 0.5393(7) 0.1449(5) 0.2149(3) 0.0461(18) Uani 1 1 d . .
H46A H 0.6223 0.1538 0.2116 0.069 Uiso 1 1 calc R U
H46B H 0.5071 0.1284 0.1744 0.069 Uiso 1 1 calc R U
H46C H 0.5251 0.1006 0.2453 0.069 Uiso 1 1 calc R U
C47 C 0.3941(6) 0.1832(5) 0.5616(3) 0.0377(16) Uani 1 1 d . .
H47A H 0.3564 0.1726 0.6011 0.057 Uiso 1 1 calc R U
H47B H 0.3414 0.1689 0.5271 0.057 Uiso 1 1 calc R U
H47C H 0.4150 0.2425 0.5590 0.057 Uiso 1 1 calc R U
C48 C 0.5628(8) 0.1460(8) 0.5002(4) 0.079(3) Uani 1 1 d . .
H48A H 0.5108 0.1366 0.4646 0.118 Uiso 1 1 calc R U
H48B H 0.6287 0.1081 0.4978 0.118 Uiso 1 1 calc R U
H48C H 0.5898 0.2041 0.4999 0.118 Uiso 1 1 calc R U
C49 C 0.5785(6) 0.1467(5) 0.6149(3) 0.0417(17) Uani 1 1 d . .
H49A H 0.5971 0.2065 0.6170 0.063 Uiso 1 1 calc R U
H49B H 0.6496 0.1142 0.6118 0.063 Uiso 1 1 calc R U
H49C H 0.5383 0.1301 0.6525 0.063 Uiso 1 1 calc R U
C50 C 0.4656(8) 0.0373(5) 0.5604(5) 0.063(3) Uani 1 1 d . .
H50A H 0.4345 0.0248 0.6013 0.095 Uiso 1 1 calc R U
H50B H 0.5326 0.0018 0.5533 0.095 Uiso 1 1 calc R U
H50C H 0.4067 0.0263 0.5283 0.095 Uiso 1 1 calc R U
C51 C 0.1281(6) 1.0336(4) 0.1513(3) 0.0352(15) Uani 1 1 d . .
H51A H 0.1753 1.0174 0.1156 0.042 Uiso 1 1 calc R U
H51B H 0.1731 1.0232 0.1900 0.042 Uiso 1 1 calc R U
C52 C 0.0944(6) 1.1260(4) 0.1467(3) 0.0368(15) Uani 1 1 d . .
H52A H 0.1443 1.1562 0.1175 0.044 Uiso 1 1 calc R U
H52B H 0.1001 1.1535 0.1879 0.044 Uiso 1 1 calc R U
C53 C -0.0308(6) 1.1243(4) 0.1225(3) 0.0380(16) Uani 1 1 d . .
H53A H -0.0347 1.1228 0.0766 0.046 Uiso 1 1 calc R U
H53B H -0.0743 1.1734 0.1374 0.046 Uiso 1 1 calc R U
C54 C -0.0763(6) 1.0424(4) 0.1506(4) 0.0396(16) Uani 1 1 d . .
H54A H -0.1036 1.0520 0.1932 0.048 Uiso 1 1 calc R U
H54B H -0.1405 1.0197 0.1249 0.048 Uiso 1 1 calc R U
C55 C 0.4044(6) -0.0099(4) 0.3549(4) 0.0412(17) Uani 1 1 d . .
H55A H 0.3680 -0.0104 0.3129 0.049 Uiso 1 1 calc R U
H55B H 0.3454 0.0048 0.3855 0.049 Uiso 1 1 calc R U
C56 C 0.4572(6) -0.0946(4) 0.3700(4) 0.0385(16) Uani 1 1 d . .
H56A H 0.4146 -0.1402 0.3485 0.046 Uiso 1 1 calc R U
H56B H 0.4577 -0.1053 0.4152 0.046 Uiso 1 1 calc R U
C57 C 0.5812(6) -0.0872(4) 0.3457(3) 0.0363(15) Uani 1 1 d . .
H57A H 0.6345 -0.1251 0.3685 0.044 Uiso 1 1 calc R U
H57B H 0.5840 -0.0997 0.3008 0.044 Uiso 1 1 calc R U
C58 C 0.6089(6) 0.0041(4) 0.3589(4) 0.0397(17) Uani 1 1 d . .
H58A H 0.6475 0.0097 0.4000 0.048 Uiso 1 1 calc R U
H58B H 0.6607 0.0264 0.3270 0.048 Uiso 1 1 calc R U
Fe1 Fe 0.50074(6) 0.77315(5) 0.15779(3) 0.01599(16) Uani 1 1 d . .
Fe2 Fe 0.64536(6) 0.71415(5) 0.06811(3) 0.01503(15) Uani 1 1 d . .
Fe3 Fe 0.50326(6) 0.58051(5) 0.04877(3) 0.01487(15) Uani 1 1 d . .
Fe4 Fe 0.35972(6) 0.63828(5) 0.13666(3) 0.01580(16) Uani 1 1 d . .
Fe5 Fe 0.42757(6) 0.73895(4) 0.03743(4) 0.01533(16) Uani 1 1 d . .
Fe6 Fe 0.58511(6) 0.62093(5) 0.16892(3) 0.01504(15) Uani 1 1 d . .
Fe7 Fe 0.14657(6) 0.31453(5) 0.43212(4) 0.01603(16) Uani 1 1 d . .
Fe8 Fe 0.00027(7) 0.26516(5) 0.33664(4) 0.01663(16) Uani 1 1 d . .
Fe9 Fe -0.13658(6) 0.40000(5) 0.36092(3) 0.01625(16) Uani 1 1 d . .
Fe10 Fe 0.00969(6) 0.44925(5) 0.45377(3) 0.01448(15) Uani 1 1 d . .
Fe11 Fe 0.08937(6) 0.41630(4) 0.33419(3) 0.01544(16) Uani 1 1 d . .
Fe12 Fe -0.07215(6) 0.29094(4) 0.45633(3) 0.01536(16) Uani 1 1 d . .
N1 N 0.9980(4) 0.8996(3) -0.0558(2) 0.0217(10) Uani 1 1 d . .
N2 N 0.9856(4) 0.8135(3) 0.2678(2) 0.0248(10) Uani 1 1 d . .
N3 N 0.4830(4) 0.2253(3) 0.2358(2) 0.0262(11) Uani 1 1 d . .
N4 N 0.5014(4) 0.1299(3) 0.5579(2) 0.0245(10) Uani 1 1 d . .
O2 O 0.6253(4) 0.9355(3) 0.1679(2) 0.0413(12) Uani 1 1 d . .
O3 O 0.3138(4) 0.8667(3) 0.2182(2) 0.0435(12) Uani 1 1 d . .
O4 O 0.6081(4) 0.7298(3) 0.28111(19) 0.0311(10) Uani 1 1 d . .
O5 O 0.8370(4) 0.6236(3) 0.0100(2) 0.0394(11) Uani 1 1 d . .
O6 O 0.8196(4) 0.8437(3) 0.0999(2) 0.0326(10) Uani 1 1 d . .
O7 O 0.6021(3) 0.8160(3) -0.04641(18) 0.0287(9) Uani 1 1 d . .
O8 O 0.6024(4) 0.5861(3) -0.07769(19) 0.0344(10) Uani 1 1 d . .
O9 O 0.2945(4) 0.4978(3) -0.0063(2) 0.0381(11) Uani 1 1 d . .
O10 O 0.6260(4) 0.4276(3) 0.0974(2) 0.0320(10) Uani 1 1 d . .
O11 O 0.3052(4) 0.4579(3) 0.1585(2) 0.0354(10) Uani 1 1 d . .
O12 O 0.2842(4) 0.6723(3) 0.2650(2) 0.0353(11) Uani 1 1 d . .
O13 O 0.1428(4) 0.6944(3) 0.0713(2) 0.0366(11) Uani 1 1 d . .
O14 O 0.3053(4) 0.7020(3) -0.0825(2) 0.0405(12) Uani 1 1 d . .
O15 O 0.3195(4) 0.9062(3) 0.0513(2) 0.0379(11) Uani 1 1 d . .
O16 O 0.8398(4) 0.6076(3) 0.1763(2) 0.0383(11) Uani 1 1 d . .
O17 O 0.5572(4) 0.4923(3) 0.2678(2) 0.0381(11) Uani 1 1 d . .
O19 O 0.3137(4) 0.1828(3) 0.3994(2) 0.0369(11) Uani 1 1 d . .
O20 O 0.3449(4) 0.3937(3) 0.4983(2) 0.0420(12) Uani 1 1 d . .
O21 O 0.0992(4) 0.2070(3) 0.54212(19) 0.0278(9) Uani 1 1 d . .
O22 O -0.1882(4) 0.1824(4) 0.2658(3) 0.0584(16) Uani 1 1 d . .
O23 O 0.1189(5) 0.1015(3) 0.3212(2) 0.0445(13) Uani 1 1 d . .
O24 O 0.1007(4) 0.3181(3) 0.21662(18) 0.0321(10) Uani 1 1 d . .
O25 O -0.2134(4) 0.3815(4) 0.2285(2) 0.0462(13) Uani 1 1 d . .
O26 O -0.1935(4) 0.5814(3) 0.3470(2) 0.0347(10) Uani 1 1 d . .
O27 O -0.3538(3) 0.3444(3) 0.4212(2) 0.0321(10) Uani 1 1 d . .
O28 O -0.1926(4) 0.5314(3) 0.5106(2) 0.0354(11) Uani 1 1 d . .
O29 O 0.1141(4) 0.4340(3) 0.58093(19) 0.0322(10) Uani 1 1 d . .
O30 O 0.1351(4) 0.6035(3) 0.4138(2) 0.0311(10) Uani 1 1 d . .
O31 O 0.0640(4) 0.5549(3) 0.2422(2) 0.0369(11) Uani 1 1 d . .
O32 O 0.3445(4) 0.4248(3) 0.3338(2) 0.0390(11) Uani 1 1 d . .
O33 O -0.1716(4) 0.1222(3) 0.4310(2) 0.0371(11) Uani 1 1 d . .
O34 O -0.2021(4) 0.3156(3) 0.5722(2) 0.0396(11) Uani 1 1 d . .
O35 O 0.0214(4) 0.9851(3) 0.1512(2) 0.0340(10) Uani 1 1 d . .
O36 O 0.5004(4) 0.0503(3) 0.3578(2) 0.0398(12) Uani 1 1 d . .

loop_
_atom_site_aniso_label
_atom_site_aniso_U_11
_atom_site_aniso_U_22
_atom_site_aniso_U_33
_atom_site_aniso_U_23
_atom_site_aniso_U_13
_atom_site_aniso_U_12
C1 0.014(2) 0.013(2) 0.014(2) 0.0008(18) 0.0031(18) 0.0021(19)
C2 0.021(3) 0.022(3) 0.035(3) -0.005(3) 0.006(2) 0.001(2)
C3 0.021(3) 0.024(3) 0.030(3) -0.004(2) 0.003(2) -0.002(2)
C4 0.015(2) 0.023(3) 0.020(3) -0.003(2) 0.002(2) -0.002(2)
C5 0.023(3) 0.019(3) 0.025(3) 0.005(2) 0.002(2) 0.001(2)
C6 0.021(3) 0.021(3) 0.017(3) 0.002(2) 0.002(2) -0.003(2)
C7 0.017(3) 0.021(3) 0.019(3) -0.001(2) -0.003(2) 0.001(2)
C8 0.020(3) 0.022(3) 0.023(3) -0.001(2) -0.002(2) 0.006(2)
C9 0.026(3) 0.021(3) 0.024(3) 0.001(2) 0.004(2) 0.002(2)
C10 0.020(3) 0.024(3) 0.021(3) -0.003(2) 0.004(2) 0.000(2)
C11 0.024(3) 0.028(3) 0.023(3) -0.001(2) 0.001(2) -0.001(3)
C12 0.015(3) 0.025(3) 0.026(3) 0.001(2) 0.001(2) -0.002(2)
C13 0.026(3) 0.021(3) 0.024(3) -0.002(2) 0.003(2) -0.002(2)
C14 0.016(3) 0.023(3) 0.030(3) 0.003(2) 0.002(2) 0.000(2)
C15 0.020(3) 0.020(3) 0.029(3) 0.002(2) 0.004(2) -0.003(2)
C16 0.030(3) 0.019(3) 0.023(3) 0.003(2) -0.003(2) 0.000(2)
C17 0.019(3) 0.023(3) 0.023(3) -0.001(2) 0.003(2) -0.001(2)
C18 0.011(2) 0.012(2) 0.014(2) -0.0004(18) 0.0015(18) 0.0002(18)
C19 0.026(3) 0.025(3) 0.016(3) -0.002(2) -0.001(2) 0.002(2)
C20 0.023(3) 0.028(3) 0.027(3) 0.000(3) 0.003(2) 0.002(3)
C21 0.017(3) 0.019(3) 0.020(3) -0.002(2) 0.003(2) 0.002(2)
C22 0.018(3) 0.032(3) 0.041(4) -0.013(3) 0.001(3) 0.004(3)
C23 0.027(3) 0.024(3) 0.026(3) -0.002(2) 0.000(2) -0.002(2)
C24 0.020(3) 0.020(3) 0.025(3) -0.001(2) 0.002(2) 0.002(2)
C25 0.021(3) 0.036(3) 0.028(3) -0.006(3) 0.000(2) 0.005(3)
C26 0.016(3) 0.032(3) 0.021(3) 0.003(2) -0.002(2) -0.002(2)
C27 0.020(3) 0.021(3) 0.028(3) -0.004(2) -0.002(2) -0.002(2)
C28 0.028(3) 0.017(3) 0.024(3) -0.001(2) 0.003(2) -0.001(2)
C29 0.025(3) 0.018(3) 0.024(3) -0.002(2) 0.001(2) -0.004(2)
C30 0.017(3) 0.021(3) 0.023(3) 0.001(2) 0.001(2) 0.002(2)
C31 0.019(3) 0.019(3) 0.026(3) -0.003(2) 0.001(2) -0.001(2)
C32 0.029(3) 0.017(3) 0.026(3) -0.001(2) 0.003(2) -0.001(2)
C33 0.020(3) 0.023(3) 0.031(3) 0.001(2) 0.002(2) 0.000(2)
C34 0.019(3) 0.025(3) 0.024(3) 0.002(2) 0.001(2) -0.001(2)
C35 0.066(6) 0.045(5) 0.071(6) 0.032(4) -0.025(5) -0.025(4)
C36 0.032(3) 0.032(3) 0.031(3) -0.008(3) 0.004(3) -0.014(3)
C37 0.067(5) 0.060(5) 0.031(4) 0.000(3) -0.013(4) -0.036(4)
C38 0.034(4) 0.105(8) 0.109(8) -0.049(7) 0.038(5) -0.002(5)
C39 0.020(3) 0.086(6) 0.047(4) -0.012(4) 0.004(3) 0.001(4)
C40 0.091(7) 0.038(4) 0.040(4) 0.013(3) 0.006(4) -0.013(4)
C41 0.045(4) 0.037(4) 0.031(3) -0.007(3) 0.004(3) -0.014(3)
C42 0.029(3) 0.030(3) 0.029(3) -0.001(3) 0.001(3) 0.001(3)
C43 0.120(8) 0.051(5) 0.031(4) 0.018(4) -0.006(5) 0.010(5)
C44 0.019(4) 0.157(11) 0.076(6) -0.055(7) -0.005(4) -0.010(5)
C45 0.030(3) 0.033(3) 0.027(3) -0.003(3) -0.002(3) -0.004(3)
C46 0.060(5) 0.040(4) 0.037(4) -0.011(3) -0.006(3) 0.003(4)
C47 0.033(4) 0.039(4) 0.040(4) 0.000(3) -0.003(3) 0.013(3)
C48 0.058(6) 0.146(10) 0.033(4) 0.006(6) 0.016(4) -0.010(6)
C49 0.035(4) 0.053(4) 0.038(4) -0.007(3) -0.007(3) 0.001(3)
C50 0.058(5) 0.030(4) 0.101(7) -0.005(4) -0.020(5) 0.002(4)
C51 0.032(4) 0.030(3) 0.043(4) 0.001(3) 0.003(3) -0.001(3)
C52 0.054(4) 0.019(3) 0.037(4) -0.001(3) -0.002(3) -0.003(3)
C53 0.042(4) 0.024(3) 0.048(4) 0.003(3) 0.000(3) 0.005(3)
C54 0.036(4) 0.032(4) 0.052(4) -0.007(3) 0.009(3) -0.001(3)
C55 0.037(4) 0.031(4) 0.055(5) -0.002(3) -0.007(3) 0.000(3)
C56 0.042(4) 0.024(3) 0.049(4) 0.001(3) -0.005(3) -0.007(3)
C57 0.041(4) 0.028(3) 0.040(4) -0.005(3) 0.004(3) 0.003(3)
C58 0.033(4) 0.028(3) 0.058(5) 0.009(3) -0.001(3) 0.001(3)
Fe1 0.0157(4) 0.0131(3) 0.0192(4) -0.0022(3) 0.0020(3) -0.0001(3)
Fe2 0.0121(3) 0.0159(4) 0.0171(4) 0.0014(3) 0.0013(3) -0.0004(3)
Fe3 0.0155(4) 0.0128(3) 0.0163(4) -0.0012(3) 0.0002(3) 0.0010(3)
Fe4 0.0123(3) 0.0163(4) 0.0188(4) 0.0008(3) 0.0016(3) -0.0014(3)
Fe5 0.0130(3) 0.0143(3) 0.0187(4) 0.0022(3) -0.0014(3) 0.0010(3)
Fe6 0.0140(4) 0.0147(4) 0.0164(4) 0.0024(3) -0.0003(3) 0.0004(3)
Fe7 0.0139(4) 0.0158(4) 0.0184(4) -0.0001(3) -0.0001(3) 0.0007(3)
Fe8 0.0168(4) 0.0134(4) 0.0198(4) -0.0039(3) 0.0012(3) -0.0004(3)
Fe9 0.0130(3) 0.0178(4) 0.0179(4) -0.0011(3) -0.0012(3) 0.0011(3)
Fe10 0.0163(4) 0.0117(3) 0.0155(4) -0.0015(3) 0.0014(3) -0.0009(3)
Fe11 0.0160(4) 0.0131(4) 0.0172(4) 0.0010(3) 0.0019(3) -0.0001(3)
Fe12 0.0143(4) 0.0131(4) 0.0188(4) -0.0001(3) 0.0029(3) -0.0015(3)
N1 0.019(2) 0.020(2) 0.026(2) 0.000(2) 0.0006(19) -0.001(2)
N2 0.024(2) 0.028(3) 0.022(2) 0.004(2) 0.005(2) -0.003(2)
N3 0.023(2) 0.032(3) 0.023(2) 0.000(2) -0.004(2) -0.001(2)
N4 0.021(2) 0.029(3) 0.024(2) -0.001(2) 0.0021(19) 0.000(2)
O2 0.041(3) 0.023(2) 0.061(3) -0.007(2) 0.011(2) -0.013(2)
O3 0.029(2) 0.042(3) 0.060(3) -0.017(2) 0.017(2) 0.006(2)
O4 0.043(3) 0.029(2) 0.021(2) -0.0049(18) -0.0054(19) 0.001(2)
O5 0.026(2) 0.047(3) 0.045(3) -0.005(2) 0.011(2) 0.016(2)
O6 0.027(2) 0.037(2) 0.034(2) 0.001(2) -0.0002(19) -0.014(2)
O7 0.026(2) 0.037(2) 0.023(2) 0.0140(19) 0.0005(17) -0.0042(19)
O8 0.040(3) 0.044(3) 0.020(2) 0.0010(19) 0.0069(19) 0.010(2)
O9 0.036(3) 0.038(3) 0.040(3) -0.008(2) -0.009(2) -0.015(2)
O10 0.040(3) 0.021(2) 0.035(2) 0.0013(18) -0.004(2) 0.0122(19)
O11 0.037(3) 0.019(2) 0.050(3) 0.006(2) 0.002(2) -0.0079(19)
O12 0.028(2) 0.055(3) 0.023(2) -0.003(2) 0.0045(18) -0.002(2)
O13 0.018(2) 0.045(3) 0.047(3) 0.009(2) -0.0055(19) 0.001(2)
O14 0.038(3) 0.055(3) 0.027(2) 0.000(2) -0.016(2) -0.005(2)
O15 0.044(3) 0.023(2) 0.047(3) 0.003(2) 0.005(2) 0.012(2)
O16 0.016(2) 0.048(3) 0.051(3) 0.008(2) -0.003(2) 0.004(2)
O17 0.042(3) 0.038(3) 0.035(3) 0.018(2) 0.002(2) -0.003(2)
O19 0.034(3) 0.037(3) 0.040(3) -0.006(2) 0.001(2) 0.017(2)
O20 0.031(2) 0.051(3) 0.044(3) -0.008(2) -0.010(2) -0.012(2)
O21 0.028(2) 0.028(2) 0.028(2) 0.0101(19) 0.0007(18) 0.0055(18)
O22 0.031(3) 0.061(4) 0.082(4) -0.043(3) -0.016(3) -0.004(3)
O23 0.049(3) 0.023(2) 0.062(3) -0.013(2) -0.009(3) 0.013(2)
O24 0.049(3) 0.030(2) 0.018(2) -0.0043(18) 0.0092(19) -0.001(2)
O25 0.042(3) 0.072(4) 0.024(2) -0.010(2) -0.010(2) 0.009(3)
O26 0.039(3) 0.019(2) 0.046(3) 0.005(2) 0.001(2) 0.007(2)
O27 0.016(2) 0.042(3) 0.038(2) 0.002(2) 0.0030(18) -0.0014(19)
O28 0.029(2) 0.036(3) 0.041(3) -0.007(2) 0.011(2) 0.008(2)
O29 0.042(3) 0.036(2) 0.019(2) 0.0003(18) -0.0010(19) -0.005(2)
O30 0.038(3) 0.019(2) 0.036(2) -0.0023(18) 0.010(2) -0.0089(18)
O31 0.041(3) 0.031(2) 0.039(3) 0.016(2) -0.001(2) -0.002(2)
O32 0.019(2) 0.046(3) 0.052(3) 0.003(2) 0.006(2) -0.003(2)
O33 0.044(3) 0.021(2) 0.046(3) -0.003(2) 0.003(2) -0.013(2)
O34 0.040(3) 0.052(3) 0.028(2) 0.001(2) 0.016(2) 0.004(2)
O35 0.037(3) 0.018(2) 0.047(3) 0.0006(19) 0.001(2) 0.0000(19)
O36 0.034(3) 0.018(2) 0.067(3) 0.001(2) -0.005(2) 0.0030(19)

loop_
_atom_type_symbol
_atom_type_description
_atom_type_scat_dispersion_real
_atom_type_scat_dispersion_imag
_atom_type_scat_source
C C 0.0033 0.0016 'International Tables Vol C Tables 4.2.6.8 and 6.1.1.4'
H H 0.0000 0.0000 'International Tables Vol C Tables 4.2.6.8 and 6.1.1.4'
Fe Fe 0.3463 0.8444 'International Tables Vol C Tables 4.2.6.8 and 6.1.1.4'
N N 0.0061 0.0033 'International Tables Vol C Tables 4.2.6.8 and 6.1.1.4'
O O 0.0106 0.0060 'International Tables Vol C Tables 4.2.6.8 and 6.1.1.4'

loop_
_geom_angle_atom_site_label_1
_geom_angle_atom_site_label_2
_geom_angle_atom_site_label_3
_geom_angle
Fe2 C1 Fe5 87.0(2)
Fe2 C1 Fe6 91.0(2)
Fe5 C1 Fe6 177.0(3)
Fe2 C1 Fe1 91.4(2)
Fe5 C1 Fe1 91.9(2)
Fe6 C1 Fe1 85.9(2)
Fe2 C1 Fe3 90.2(2)
Fe5 C1 Fe3 88.5(2)
Fe6 C1 Fe3 93.7(2)
Fe1 C1 Fe3 178.4(3)
Fe2 C1 Fe4 178.8(3)
Fe5 C1 Fe4 93.0(2)
Fe6 C1 Fe4 89.0(2)
Fe1 C1 Fe4 89.8(2)
Fe3 C1 Fe4 88.7(2)
O2 C2 Fe1 174.8(5)
O3 C3 Fe1 177.1(6)
O4 C4 Fe6 138.1(5)
O4 C4 Fe1 139.0(5)
Fe6 C4 Fe1 82.8(2)
O5 C5 Fe2 176.3(5)
O6 C6 Fe2 175.3(5)
O7 C7 Fe5 140.2(4)
O7 C7 Fe2 137.6(4)
Fe5 C7 Fe2 82.2(2)
O8 C8 Fe3 176.7(5)
O9 C9 Fe3 176.4(5)
O10 C10 Fe3 168.9(5)
O11 C11 Fe4 176.5(5)
O12 C12 Fe4 176.8(5)
O13 C13 Fe4 167.9(5)
O14 C14 Fe5 179.1(6)
O15 C15 Fe5 173.9(5)
O16 C16 Fe6 175.1(5)
O17 C17 Fe6 177.3(5)
Fe11 C18 Fe7 91.3(2)
Fe11 C18 Fe12 177.1(3)
Fe7 C18 Fe12 86.8(2)
Fe11 C18 Fe8 86.4(2)
Fe7 C18 Fe8 91.7(2)
Fe12 C18 Fe8 91.5(2)
Fe11 C18 Fe9 89.8(2)
Fe7 C18 Fe9 178.1(3)
Fe12 C18 Fe9 92.2(2)
Fe8 C18 Fe9 89.9(2)
Fe11 C18 Fe10 93.5(2)
Fe7 C18 Fe10 89.7(2)
Fe12 C18 Fe10 88.6(2)
Fe8 C18 Fe10 178.6(3)
Fe9 C18 Fe10 88.7(2)
O19 C19 Fe7 174.7(5)
O20 C20 Fe7 176.0(6)
O21 C21 Fe7 137.8(4)
O21 C21 Fe12 139.7(5)
Fe7 C21 Fe12 82.5(2)
O22 C22 Fe8 176.1(6)
O23 C23 Fe8 175.0(5)
O24 C24 Fe8 138.9(5)
O24 C24 Fe11 138.4(5)
Fe8 C24 Fe11 82.6(2)
O25 C25 Fe9 174.9(6)
O26 C26 Fe9 175.4(5)
O27 C27 Fe9 167.2(5)
O28 C28 Fe10 176.8(5)
O29 C29 Fe10 175.6(5)
O30 C30 Fe10 169.5(5)
O31 C31 Fe11 176.8(5)
O32 C32 Fe11 175.4(5)
O33 C33 Fe12 174.9(6)
O34 C34 Fe12 178.9(6)
N1 C35 H35A 109.5
N1 C35 H35B 109.5
H35A C35 H35B 109.5
N1 C35 H35C 109.5
H35A C35 H35C 109.5
H35B C35 H35C 109.5
N1 C36 H36A 109.5
N1 C36 H36B 109.5
H36A C36 H36B 109.5
N1 C36 H36C 109.5
H36A C36 H36C 109.5
H36B C36 H36C 109.5
N1 C37 H37A 109.5
N1 C37 H37B 109.5
H37A C37 H37B 109.5
N1 C37 H37C 109.5
H37A C37 H37C 109.5
H37B C37 H37C 109.5
N1 C38 H38A 109.5
N1 C38 H38B 109.5
H38A C38 H38B 109.5
N1 C38 H38C 109.5
H38A C38 H38C 109.5
H38B C38 H38C 109.5
N2 C39 H39A 109.5
N2 C39 H39B 109.5
H39A C39 H39B 109.5
N2 C39 H39C 109.5
H39A C39 H39C 109.5
H39B C39 H39C 109.5
N2 C40 H40A 109.5
N2 C40 H40B 109.5
H40A C40 H40B 109.5
N2 C40 H40C 109.5
H40A C40 H40C 109.5
H40B C40 H40C 109.5
N2 C41 H41A 109.5
N2 C41 H41B 109.5
H41A C41 H41B 109.5
N2 C41 H41C 109.5
H41A C41 H41C 109.5
H41B C41 H41C 109.5
N2 C42 H42A 109.5
N2 C42 H42B 109.5
H42A C42 H42B 109.5
N2 C42 H42C 109.5
H42A C42 H42C 109.5
H42B C42 H42C 109.5
N3 C43 H43A 109.5
N3 C43 H43B 109.5
H43A C43 H43B 109.5
N3 C43 H43C 109.5
H43A C43 H43C 109.5
H43B C43 H43C 109.5
N3 C44 H44A 109.5
N3 C44 H44B 109.5
H44A C44 H44B 109.5
N3 C44 H44C 109.5
H44A C44 H44C 109.5
H44B C44 H44C 109.5
N3 C45 H45A 109.5
N3 C45 H45B 109.5
H45A C45 H45B 109.5
N3 C45 H45C 109.5
H45A C45 H45C 109.5
H45B C45 H45C 109.5
N3 C46 H46A 109.5
N3 C46 H46B 109.5
H46A C46 H46B 109.5
N3 C46 H46C 109.5
H46A C46 H46C 109.5
H46B C46 H46C 109.5
N4 C47 H47A 109.5
N4 C47 H47B 109.5
H47A C47 H47B 109.5
N4 C47 H47C 109.5
H47A C47 H47C 109.5
H47B C47 H47C 109.5
N4 C48 H48A 109.5
N4 C48 H48B 109.5
H48A C48 H48B 109.5
N4 C48 H48C 109.5
H48A C48 H48C 109.5
H48B C48 H48C 109.5
N4 C49 H49A 109.5
N4 C49 H49B 109.5
H49A C49 H49B 109.5
N4 C49 H49C 109.5
H49A C49 H49C 109.5
H49B C49 H49C 109.5
N4 C50 H50A 109.5
N4 C50 H50B 109.5
H50A C50 H50B 109.5
N4 C50 H50C 109.5
H50A C50 H50C 109.5
H50B C50 H50C 109.5
O35 C51 C52 107.1(5)
O35 C51 H51A 110.3
C52 C51 H51A 110.3
O35 C51 H51B 110.3
C52 C51 H51B 110.3
H51A C51 H51B 108.5
C51 C52 C53 104.1(5)
C51 C52 H52A 110.9
C53 C52 H52A 110.9
C51 C52 H52B 110.9
C53 C52 H52B 110.9
H52A C52 H52B 109.0
C52 C53 C54 102.3(5)
C52 C53 H53A 111.3
C54 C53 H53A 111.3
C52 C53 H53B 111.3
C54 C53 H53B 111.3
H53A C53 H53B 109.2
O35 C54 C53 105.2(5)
O35 C54 H54A 110.7
C53 C54 H54A 110.7
O35 C54 H54B 110.7
C53 C54 H54B 110.7
H54A C54 H54B 108.8
O36 C55 C56 105.5(5)
O36 C55 H55A 110.6
C56 C55 H55A 110.6
O36 C55 H55B 110.6
C56 C55 H55B 110.6
H55A C55 H55B 108.8
C55 C56 C57 103.7(6)
C55 C56 H56A 111.0
C57 C56 H56A 111.0
C55 C56 H56B 111.0
C57 C56 H56B 111.0
H56A C56 H56B 109.0
C58 C57 C56 101.8(6)
C58 C57 H57A 111.4
C56 C57 H57A 111.4
C58 C57 H57B 111.4
C56 C57 H57B 111.4
H57A C57 H57B 109.3
O36 C58 C57 107.5(5)
O36 C58 H58A 110.2
C57 C58 H58A 110.2
O36 C58 H58B 110.2
C57 C58 H58B 110.2
H58A C58 H58B 108.5
C3 Fe1 C2 86.8(3)
C3 Fe1 C1 132.9(2)
C2 Fe1 C1 133.8(3)
C3 Fe1 C4 102.4(3)
C2 Fe1 C4 97.6(3)
C1 Fe1 C4 95.4(2)
C3 Fe1 Fe6 133.5(2)
C2 Fe1 Fe6 126.70(19)
C1 Fe1 Fe6 46.84(16)
C4 Fe1 Fe6 48.57(16)
C3 Fe1 Fe4 90.49(19)
C2 Fe1 Fe4 170.9(2)
C1 Fe1 Fe4 45.30(16)
C4 Fe1 Fe4 91.54(16)
Fe6 Fe1 Fe4 60.68(3)
C3 Fe1 Fe2 161.6(2)
C2 Fe1 Fe2 90.53(19)
C1 Fe1 Fe2 44.00(16)
C4 Fe1 Fe2 96.00(16)
Fe6 Fe1 Fe2 61.03(3)
Fe4 Fe1 Fe2 89.30(3)
C3 Fe1 Fe5 107.26(19)
C2 Fe1 Fe5 111.4(2)
C1 Fe1 Fe5 43.76(16)
C4 Fe1 Fe5 139.13(17)
Fe6 Fe1 Fe5 90.58(3)
Fe4 Fe1 Fe5 61.16(3)
Fe2 Fe1 Fe5 57.04(3)
C5 Fe2 C6 88.5(3)
C5 Fe2 C1 132.1(2)
C6 Fe2 C1 133.8(2)
C5 Fe2 C7 102.7(2)
C6 Fe2 C7 95.4(2)
C1 Fe2 C7 95.4(2)
C5 Fe2 Fe5 132.69(19)
C6 Fe2 Fe5 125.54(18)
C1 Fe2 Fe5 46.49(16)
C7 Fe2 Fe5 48.89(16)
C5 Fe2 Fe3 89.72(19)
C6 Fe2 Fe3 172.74(17)
C1 Fe2 Fe3 45.23(16)
C7 Fe2 Fe3 91.81(16)
Fe5 Fe2 Fe3 60.13(3)
C5 Fe2 Fe6 106.58(18)
C6 Fe2 Fe6 111.86(17)
C1 Fe2 Fe6 44.64(16)
C7 Fe2 Fe6 140.00(16)
Fe5 Fe2 Fe6 91.11(3)
Fe3 Fe2 Fe6 62.03(3)
C5 Fe2 Fe1 161.32(18)
C6 Fe2 Fe1 89.65(18)
C1 Fe2 Fe1 44.59(16)
C7 Fe2 Fe1 96.02(16)
Fe5 Fe2 Fe1 61.70(3)
Fe3 Fe2 Fe1 89.82(3)
Fe6 Fe2 Fe1 57.22(3)
C8 Fe3 C9 91.0(3)
C8 Fe3 C10 101.2(2)
C9 Fe3 C10 100.9(3)
C8 Fe3 C1 121.4(2)
C9 Fe3 C1 125.5(2)
C10 Fe3 C1 112.2(2)
C8 Fe3 Fe5 91.57(18)
C9 Fe3 Fe5 97.48(18)
C10 Fe3 Fe5 157.30(18)
C1 Fe3 Fe5 45.41(16)
C8 Fe3 Fe4 152.74(18)
C9 Fe3 Fe4 84.74(19)
C10 Fe3 Fe4 106.04(18)
C1 Fe3 Fe4 45.84(16)
Fe5 Fe3 Fe4 62.49(3)
C8 Fe3 Fe2 81.74(19)
C9 Fe3 Fe2 154.20(18)
C10 Fe3 Fe2 104.75(18)
C1 Fe3 Fe2 44.61(16)
Fe5 Fe3 Fe2 58.28(3)
Fe4 Fe3 Fe2 90.45(3)
C8 Fe3 Fe6 133.48(18)
C9 Fe3 Fe6 135.09(19)
C10 Fe3 Fe6 69.19(18)
C1 Fe3 Fe6 42.99(16)
Fe5 Fe3 Fe6 88.39(3)
Fe4 Fe3 Fe6 58.78(3)
Fe2 Fe3 Fe6 59.17(3)
C12 Fe4 C11 90.4(3)
C12 Fe4 C13 100.0(3)
C11 Fe4 C13 103.0(3)
C12 Fe4 C1 123.7(2)
C11 Fe4 C1 123.3(3)
C13 Fe4 C1 112.0(2)
C12 Fe4 Fe3 156.02(18)
C11 Fe4 Fe3 84.3(2)
C13 Fe4 Fe3 103.93(19)
C1 Fe4 Fe3 45.49(16)
C12 Fe4 Fe6 94.78(18)
C11 Fe4 Fe6 94.24(19)
C13 Fe4 Fe6 157.07(19)
C1 Fe4 Fe6 45.11(15)
Fe3 Fe4 Fe6 62.47(3)
C12 Fe4 Fe1 82.60(18)
C11 Fe4 Fe1 150.01(19)
C13 Fe4 Fe1 106.92(18)
C1 Fe4 Fe1 44.93(16)
Fe3 Fe4 Fe1 90.42(3)
Fe6 Fe4 Fe1 57.66(3)
C12 Fe4 Fe5 133.13(19)
C11 Fe4 Fe5 136.16(19)
C13 Fe4 Fe5 68.97(19)
C1 Fe4 Fe5 43.04(15)
Fe3 Fe4 Fe5 58.31(3)
Fe6 Fe4 Fe5 88.13(3)
Fe1 Fe4 Fe5 59.90(3)
C15 Fe5 C14 96.3(3)
C15 Fe5 C1 123.2(2)
C14 Fe5 C1 137.5(2)
C15 Fe5 C7 96.5(2)
C14 Fe5 C7 94.7(2)
C1 Fe5 C7 95.4(2)
C15 Fe5 Fe2 118.92(18)
C14 Fe5 Fe2 129.00(19)
C1 Fe5 Fe2 46.49(16)
C7 Fe5 Fe2 48.93(15)
C15 Fe5 Fe3 166.58(19)
C14 Fe5 Fe3 92.34(19)
C1 Fe5 Fe3 46.05(16)
C7 Fe5 Fe3 92.97(16)
Fe2 Fe5 Fe3 61.59(3)
C15 Fe5 Fe1 79.26(19)
C14 Fe5 Fe1 169.09(18)
C1 Fe5 Fe1 44.34(16)
C7 Fe5 Fe1 95.69(15)
Fe2 Fe5 Fe1 61.26(3)
Fe3 Fe5 Fe1 90.38(3)
C15 Fe5 Fe4 107.71(19)
C14 Fe5 Fe4 113.93(19)
C1 Fe5 Fe4 43.95(16)
C7 Fe5 Fe4 139.30(15)
Fe2 Fe5 Fe4 90.44(3)
Fe3 Fe5 Fe4 59.20(3)
Fe1 Fe5 Fe4 58.94(3)
C16 Fe6 C17 94.7(3)
C16 Fe6 C1 121.4(2)
C17 Fe6 C1 141.6(2)
C16 Fe6 C4 94.8(2)
C17 Fe6 C4 93.6(2)
C1 Fe6 C4 95.8(2)
C16 Fe6 Fe1 115.46(19)
C17 Fe6 Fe1 130.85(19)
C1 Fe6 Fe1 47.21(16)
C4 Fe6 Fe1 48.60(16)
C16 Fe6 Fe4 166.14(19)
C17 Fe6 Fe4 96.75(18)
C1 Fe6 Fe4 45.84(16)
C4 Fe6 Fe4 92.31(15)
Fe1 Fe6 Fe4 61.66(3)
C16 Fe6 Fe2 77.16(18)
C17 Fe6 Fe2 167.40(19)
C1 Fe6 Fe2 44.39(16)
C4 Fe6 Fe2 96.61(17)
Fe1 Fe6 Fe2 61.75(3)
Fe4 Fe6 Fe2 90.22(3)
C16 Fe6 Fe3 108.87(19)
C17 Fe6 Fe3 116.46(18)
C1 Fe6 Fe3 43.34(16)
C4 Fe6 Fe3 138.98(16)
Fe1 Fe6 Fe3 90.54(3)
Fe4 Fe6 Fe3 58.75(3)
Fe2 Fe6 Fe3 58.81(3)
C19 Fe7 C20 88.2(3)
C19 Fe7 C18 132.9(2)
C20 Fe7 C18 133.1(3)
C19 Fe7 C21 95.7(2)
C20 Fe7 C21 102.4(2)
C18 Fe7 C21 95.5(2)
C19 Fe7 Fe12 124.53(19)
C20 Fe7 Fe12 133.7(2)
C18 Fe7 Fe12 46.76(16)
C21 Fe7 Fe12 48.76(15)
C19 Fe7 Fe10 173.02(19)
C20 Fe7 Fe10 90.58(19)
C18 Fe7 Fe10 45.59(16)
C21 Fe7 Fe10 91.32(15)
Fe12 Fe7 Fe10 60.52(3)
C19 Fe7 Fe11 111.94(18)
C20 Fe7 Fe11 107.0(2)
C18 Fe7 Fe11 44.23(16)
C21 Fe7 Fe11 139.72(16)
Fe12 Fe7 Fe11 90.98(3)
Fe10 Fe7 Fe11 61.90(3)
C19 Fe7 Fe8 88.95(17)
C20 Fe7 Fe8 161.1(2)
C18 Fe7 Fe8 44.36(16)
C21 Fe7 Fe8 96.41(15)
Fe12 Fe7 Fe8 61.51(3)
Fe10 Fe7 Fe8 89.95(3)
Fe11 Fe7 Fe8 57.15(3)
C22 Fe8 C23 87.2(3)
C22 Fe8 C18 132.7(2)
C23 Fe8 C18 134.5(2)
C22 Fe8 C24 100.3(3)
C23 Fe8 C24 97.9(3)
C18 Fe8 C24 95.1(2)
C22 Fe8 Fe11 132.2(2)
C23 Fe8 Fe11 126.7(2)
C18 Fe8 Fe11 46.45(16)
C24 Fe8 Fe11 48.79(16)
C22 Fe8 Fe9 89.8(2)
C23 Fe8 Fe9 171.0(2)
C18 Fe8 Fe9 45.21(15)
C24 Fe8 Fe9 90.99(16)
Fe11 Fe8 Fe9 60.85(3)
C22 Fe8 Fe7 162.7(2)
C23 Fe8 Fe7 91.14(19)
C18 Fe8 Fe7 43.96(15)
C24 Fe8 Fe7 96.98(16)
Fe11 Fe8 Fe7 60.97(3)
Fe9 Fe8 Fe7 89.17(3)
C22 Fe8 Fe12 107.8(2)
C23 Fe8 Fe12 112.1(2)
C18 Fe8 Fe12 44.16(16)
C24 Fe8 Fe12 139.28(17)
Fe11 Fe8 Fe12 90.59(3)
Fe9 Fe8 Fe12 60.89(3)
Fe7 Fe8 Fe12 57.08(3)
C25 Fe9 C26 90.1(3)
C25 Fe9 C27 100.8(3)
C26 Fe9 C27 101.7(3)
C25 Fe9 C18 124.0(2)
C26 Fe9 C18 123.7(2)
C27 Fe9 C18 111.9(2)
C25 Fe9 Fe10 155.8(2)
C26 Fe9 Fe10 84.12(18)
C27 Fe9 Fe10 103.43(18)
C18 Fe9 Fe10 45.72(15)
C25 Fe9 Fe11 95.1(2)
C26 Fe9 Fe11 95.42(18)
C27 Fe9 Fe11 156.48(18)
C18 Fe9 Fe11 44.61(16)
Fe10 Fe9 Fe11 62.21(3)
C25 Fe9 Fe8 83.2(2)
C26 Fe9 Fe8 151.22(19)
C27 Fe9 Fe8 107.03(18)
C18 Fe9 Fe8 44.86(15)
Fe10 Fe9 Fe8 90.57(3)
Fe11 Fe9 Fe8 57.62(3)
C25 Fe9 Fe12 133.6(2)
C26 Fe9 Fe12 135.66(18)
C27 Fe9 Fe12 68.24(18)
C18 Fe9 Fe12 43.66(16)
Fe10 Fe9 Fe12 58.82(3)
Fe11 Fe9 Fe12 88.25(3)
Fe8 Fe9 Fe12 60.01(3)
C29 Fe10 C28 91.1(3)
C29 Fe10 C30 100.1(2)
C28 Fe10 C30 101.0(3)
C29 Fe10 C18 121.5(2)
C28 Fe10 C18 126.1(2)
C30 Fe10 C18 112.2(2)
C29 Fe10 Fe12 92.81(18)
C28 Fe10 Fe12 97.14(18)
C30 Fe10 Fe12 157.45(18)
C18 Fe10 Fe12 45.39(16)
C29 Fe10 Fe9 153.70(18)
C28 Fe10 Fe9 85.67(18)
C30 Fe10 Fe9 106.14(17)
C18 Fe10 Fe9 45.60(15)
Fe12 Fe10 Fe9 61.86(3)
C29 Fe10 Fe7 80.99(19)
C28 Fe10 Fe7 153.26(19)
C30 Fe10 Fe7 105.50(18)
C18 Fe10 Fe7 44.70(15)
Fe12 Fe10 Fe7 58.17(3)
Fe9 Fe10 Fe7 90.30(3)
C29 Fe10 Fe11 132.06(19)
C28 Fe10 Fe11 136.40(18)
C30 Fe10 Fe11 69.51(18)
C18 Fe10 Fe11 42.73(16)
Fe12 Fe10 Fe11 88.11(3)
Fe9 Fe10 Fe11 58.91(3)
Fe7 Fe10 Fe11 59.25(3)
C32 Fe11 C31 95.4(3)
C32 Fe11 C18 121.1(2)
C31 Fe11 C18 140.9(2)
C32 Fe11 C24 95.4(2)
C31 Fe11 C24 94.1(2)
C18 Fe11 C24 95.6(2)
C32 Fe11 Fe8 114.84(18)
C31 Fe11 Fe8 131.61(18)
C18 Fe11 Fe8 47.13(16)
C24 Fe11 Fe8 48.57(17)
C32 Fe11 Fe9 165.83(19)
C31 Fe11 Fe9 96.50(18)
C18 Fe11 Fe9 45.60(15)
C24 Fe11 Fe9 91.37(17)
Fe8 Fe11 Fe9 61.54(3)
C32 Fe11 Fe7 76.77(19)
C31 Fe11 Fe7 166.49(18)
C18 Fe11 Fe7 44.45(15)
C24 Fe11 Fe7 97.56(16)
Fe8 Fe11 Fe7 61.88(3)
Fe9 Fe11 Fe7 90.04(3)
C32 Fe11 Fe10 108.82(19)
C31 Fe11 Fe10 115.01(19)
C18 Fe11 Fe10 43.76(16)
C24 Fe11 Fe10 139.14(17)
Fe8 Fe11 Fe10 90.88(3)
Fe9 Fe11 Fe10 58.88(3)
Fe7 Fe11 Fe10 58.85(3)
C33 Fe12 C34 96.5(3)
C33 Fe12 C18 121.7(2)
C34 Fe12 C18 139.0(2)
C33 Fe12 C21 95.5(2)
C34 Fe12 C21 95.4(2)
C18 Fe12 C21 95.2(2)
C33 Fe12 Fe7 116.34(19)
C34 Fe12 Fe7 130.89(18)
C18 Fe12 Fe7 46.49(15)
C21 Fe12 Fe7 48.73(16)
C33 Fe12 Fe10 166.4(2)
C34 Fe12 Fe10 94.09(19)
C18 Fe12 Fe10 46.02(16)
C21 Fe12 Fe10 91.91(16)
Fe7 Fe12 Fe10 61.32(3)
C33 Fe12 Fe8 77.6(2)
C34 Fe12 Fe8 167.35(18)
C18 Fe12 Fe8 44.31(16)
C21 Fe12 Fe8 96.30(16)
Fe7 Fe12 Fe8 61.40(3)
Fe10 Fe12 Fe8 90.32(3)
C33 Fe12 Fe9 108.37(19)
C34 Fe12 Fe9 113.54(18)
C18 Fe12 Fe9 44.15(15)
C21 Fe12 Fe9 139.20(16)
Fe7 Fe12 Fe9 90.62(3)
Fe10 Fe12 Fe9 59.32(3)
Fe8 Fe12 Fe9 59.10(3)
C38 N1 C35 110.5(7)
C38 N1 C37 109.1(6)
C35 N1 C37 109.8(6)
C38 N1 C36 109.7(6)
C35 N1 C36 108.6(5)
C37 N1 C36 109.1(5)
C39 N2 C40 110.0(6)
C39 N2 C41 108.9(6)
C40 N2 C41 109.3(5)
C39 N2 C42 109.3(5)
C40 N2 C42 109.7(5)
C41 N2 C42 109.7(5)
C43 N3 C44 111.1(7)
C43 N3 C46 108.4(6)
C44 N3 C46 109.1(6)
C43 N3 C45 109.7(5)
C44 N3 C45 108.8(5)
C46 N3 C45 109.7(5)
C48 N4 C47 111.3(6)
C48 N4 C49 111.2(6)
C47 N4 C49 109.3(5)
C48 N4 C50 109.6(7)
C47 N4 C50 108.2(5)
C49 N4 C50 107.2(6)
C54 O35 C51 109.2(5)
C58 O36 C55 109.0(5)

loop_
_geom_bond_atom_site_label_1
_geom_bond_atom_site_label_2
_geom_bond_distance
C1 Fe2 1.876(5)
C1 Fe5 1.876(5)
C1 Fe6 1.885(5)
C1 Fe1 1.896(5)
C1 Fe3 1.897(5)
C1 Fe4 1.908(5)
C2 O2 1.153(7)
C2 Fe1 1.766(6)
C3 O3 1.145(7)
C3 Fe1 1.759(6)
C4 O4 1.170(6)
C4 Fe6 1.947(5)
C4 Fe1 1.948(5)
C5 O5 1.152(7)
C5 Fe2 1.749(6)
C6 O6 1.147(6)
C6 Fe2 1.762(5)
C7 O7 1.159(6)
C7 Fe5 1.965(6)
C7 Fe2 1.966(5)
C8 O8 1.142(7)
C8 Fe3 1.782(6)
C9 O9 1.143(7)
C9 Fe3 1.787(6)
C10 O10 1.153(7)
C10 Fe3 1.804(6)
C11 O11 1.147(7)
C11 Fe4 1.782(6)
C12 O12 1.141(7)
C12 Fe4 1.769(6)
C13 O13 1.147(7)
C13 Fe4 1.809(6)
C14 O14 1.145(7)
C14 Fe5 1.777(6)
C15 O15 1.153(7)
C15 Fe5 1.761(6)
C16 O16 1.160(7)
C16 Fe6 1.755(6)
C17 O17 1.154(7)
C17 Fe6 1.769(6)
C18 Fe11 1.869(5)
C18 Fe7 1.877(5)
C18 Fe12 1.885(5)
C18 Fe8 1.890(5)
C18 Fe9 1.902(5)
C18 Fe10 1.906(5)
C19 O19 1.154(7)
C19 Fe7 1.750(6)
C20 O20 1.153(7)
C20 Fe7 1.759(6)
C21 O21 1.164(6)
C21 Fe7 1.959(5)
C21 Fe12 1.960(5)
C22 O22 1.152(7)
C22 Fe8 1.747(6)
C23 O23 1.166(7)
C23 Fe8 1.754(6)
C24 O24 1.161(7)
C24 Fe8 1.946(6)
C24 Fe11 1.953(6)
C25 O25 1.153(7)
C25 Fe9 1.776(6)
C26 O26 1.148(7)
C26 Fe9 1.778(6)
C27 O27 1.160(7)
C27 Fe9 1.799(6)
C28 O28 1.138(7)
C28 Fe10 1.784(6)
C29 O29 1.156(7)
C29 Fe10 1.770(6)
C30 O30 1.150(7)
C30 Fe10 1.800(6)
C31 O31 1.145(7)
C31 Fe11 1.777(6)
C32 O32 1.163(7)
C32 Fe11 1.753(6)
C33 O33 1.152(7)
C33 Fe12 1.768(6)
C34 O34 1.140(7)
C34 Fe12 1.773(6)
C35 N1 1.475(8)
C35 H35A 0.9600
C35 H35B 0.9600
C35 H35C 0.9600
C36 N1 1.502(7)
C36 H36A 0.9600
C36 H36B 0.9600
C36 H36C 0.9600
C37 N1 1.487(8)
C37 H37A 0.9600
C37 H37B 0.9600
C37 H37C 0.9600
C38 N1 1.471(9)
C38 H38A 0.9600
C38 H38B 0.9600
C38 H38C 0.9600
C39 N2 1.476(8)
C39 H39A 0.9600
C39 H39B 0.9600
C39 H39C 0.9600
C40 N2 1.486(8)
C40 H40A 0.9600
C40 H40B 0.9600
C40 H40C 0.9600
C41 N2 1.493(8)
C41 H41A 0.9600
C41 H41B 0.9600
C41 H41C 0.9600
C42 N2 1.497(8)
C42 H42A 0.9600
C42 H42B 0.9600
C42 H42C 0.9600
C43 N3 1.452(9)
C43 H43A 0.9600
C43 H43B 0.9600
C43 H43C 0.9600
C44 N3 1.466(9)
C44 H44A 0.9600
C44 H44B 0.9600
C44 H44C 0.9600
C45 N3 1.498(7)
C45 H45A 0.9600
C45 H45B 0.9600
C45 H45C 0.9600
C46 N3 1.483(9)
C46 H46A 0.9600
C46 H46B 0.9600
C46 H46C 0.9600
C47 N4 1.485(8)
C47 H47A 0.9600
C47 H47B 0.9600
C47 H47C 0.9600
C48 N4 1.440(9)
C48 H48A 0.9600
C48 H48B 0.9600
C48 H48C 0.9600
C49 N4 1.498(8)
C49 H49A 0.9600
C49 H49B 0.9600
C49 H49C 0.9600
C50 N4 1.507(9)
C50 H50A 0.9600
C50 H50B 0.9600
C50 H50C 0.9600
C51 O35 1.434(8)
C51 C52 1.499(9)
C51 H51A 0.9700
C51 H51B 0.9700
C52 C53 1.507(10)
C52 H52A 0.9700
C52 H52B 0.9700
C53 C54 1.507(9)
C53 H53A 0.9700
C53 H53B 0.9700
C54 O35 1.430(8)
C54 H54A 0.9700
C54 H54B 0.9700
C55 O36 1.445(8)
C55 C56 1.486(9)
C55 H55A 0.9700
C55 H55B 0.9700
C56 C57 1.519(10)
C56 H56A 0.9700
C56 H56B 0.9700
C57 C58 1.488(9)
C57 H57A 0.9700
C57 H57B 0.9700
C58 O36 1.433(8)
C58 H58A 0.9700
C58 H58B 0.9700
Fe1 Fe6 2.5770(10)
Fe1 Fe4 2.6844(10)
Fe1 Fe2 2.6998(11)
Fe1 Fe5 2.7111(10)
Fe2 Fe5 2.5833(10)
Fe2 Fe3 2.6713(10)
Fe2 Fe6 2.6815(10)
Fe3 Fe5 2.6337(10)
Fe3 Fe4 2.6588(11)
Fe3 Fe6 2.7579(10)
Fe4 Fe6 2.6595(10)
Fe4 Fe5 2.7452(11)
Fe7 Fe12 2.5837(10)
Fe7 Fe10 2.6678(10)
Fe7 Fe11 2.6791(10)
Fe7 Fe8 2.7023(10)
Fe8 Fe11 2.5743(10)
Fe8 Fe9 2.6799(10)
Fe8 Fe12 2.7052(11)
Fe9 Fe10 2.6612(10)
Fe9 Fe11 2.6621(10)
Fe9 Fe12 2.7286(10)
Fe10 Fe12 2.6473(10)
Fe10 Fe11 2.7500(10)

loop_
_geom_torsion_atom_site_label_1
_geom_torsion_atom_site_label_2
_geom_torsion_atom_site_label_3
_geom_torsion_atom_site_label_4
_geom_torsion
O35 C51 C52 C53 -18.3(7)
C51 C52 C53 C54 31.6(7)
C52 C53 C54 O35 -34.2(7)
O36 C55 C56 C57 -30.2(7)
C55 C56 C57 C58 34.9(7)
C56 C57 C58 O36 -27.4(7)
Fe2 C1 Fe1 C3 154.5(3)
Fe5 C1 Fe1 C3 67.4(4)
Fe6 C1 Fe1 C3 -114.6(3)
Fe4 C1 Fe1 C3 -25.6(4)
Fe2 C1 Fe1 C2 12.8(4)
Fe5 C1 Fe1 C2 -74.3(4)
Fe6 C1 Fe1 C2 103.6(3)
Fe4 C1 Fe1 C2 -167.3(3)
Fe2 C1 Fe1 C4 -93.1(2)
Fe5 C1 Fe1 C4 179.8(2)
Fe6 C1 Fe1 C4 -2.2(2)
Fe4 C1 Fe1 C4 86.8(2)
Fe2 C1 Fe1 Fe6 -90.9(2)
Fe5 C1 Fe1 Fe6 -177.9(3)
Fe4 C1 Fe1 Fe6 89.1(2)
Fe2 C1 Fe1 Fe4 -179.9(3)
Fe5 C1 Fe1 Fe4 93.0(2)
Fe6 C1 Fe1 Fe4 -89.1(2)
Fe5 C1 Fe1 Fe2 -87.1(2)
Fe6 C1 Fe1 Fe2 90.9(2)
Fe4 C1 Fe1 Fe2 179.9(3)
Fe2 C1 Fe1 Fe5 87.1(2)
Fe6 C1 Fe1 Fe5 177.9(3)
Fe4 C1 Fe1 Fe5 -93.0(2)
Fe5 C1 Fe2 C5 -113.7(3)
Fe6 C1 Fe2 C5 68.5(3)
Fe1 C1 Fe2 C5 154.4(3)
Fe3 C1 Fe2 C5 -25.2(4)
Fe5 C1 Fe2 C6 101.5(3)
Fe6 C1 Fe2 C6 -76.3(3)
Fe1 C1 Fe2 C6 9.7(4)
Fe3 C1 Fe2 C6 -169.9(2)
Fe5 C1 Fe2 C7 -1.3(2)
Fe6 C1 Fe2 C7 -179.1(2)
Fe1 C1 Fe2 C7 -93.1(2)
Fe3 C1 Fe2 C7 87.2(2)
Fe6 C1 Fe2 Fe5 -177.8(3)
Fe1 C1 Fe2 Fe5 -91.8(2)
Fe3 C1 Fe2 Fe5 88.5(2)
Fe5 C1 Fe2 Fe3 -88.5(2)
Fe6 C1 Fe2 Fe3 93.7(2)
Fe1 C1 Fe2 Fe3 179.6(3)
Fe5 C1 Fe2 Fe6 177.8(3)
Fe1 C1 Fe2 Fe6 86.0(2)
Fe3 C1 Fe2 Fe6 -93.7(2)
Fe5 C1 Fe2 Fe1 91.8(2)
Fe6 C1 Fe2 Fe1 -86.0(2)
Fe3 C1 Fe2 Fe1 -179.6(3)
O10 C10 Fe3 C8 -45(3)
O10 C10 Fe3 C9 49(3)
O10 C10 Fe3 C1 -176(3)
O10 C10 Fe3 Fe5 -168(2)
O10 C10 Fe3 Fe4 136(3)
O10 C10 Fe3 Fe2 -129(3)
O10 C10 Fe3 Fe6 -177(3)
Fe2 C1 Fe3 C8 -30.9(3)
Fe5 C1 Fe3 C8 56.2(3)
Fe6 C1 Fe3 C8 -121.8(2)
Fe4 C1 Fe3 C8 149.2(2)
Fe2 C1 Fe3 C9 -148.4(2)
Fe5 C1 Fe3 C9 -61.3(3)
Fe6 C1 Fe3 C9 120.7(3)
Fe4 C1 Fe3 C9 31.7(3)
Fe2 C1 Fe3 C10 88.8(3)
Fe5 C1 Fe3 C10 175.8(2)
Fe6 C1 Fe3 C10 -2.2(3)
Fe4 C1 Fe3 C10 -91.2(3)
Fe2 C1 Fe3 Fe5 -87.0(2)
Fe6 C1 Fe3 Fe5 -178.0(3)
Fe4 C1 Fe3 Fe5 93.0(2)
Fe2 C1 Fe3 Fe4 179.9(3)
Fe5 C1 Fe3 Fe4 -93.0(2)
Fe6 C1 Fe3 Fe4 89.0(2)
Fe5 C1 Fe3 Fe2 87.0(2)
Fe6 C1 Fe3 Fe2 -91.0(2)
Fe4 C1 Fe3 Fe2 -179.9(3)
Fe2 C1 Fe3 Fe6 91.0(2)
Fe5 C1 Fe3 Fe6 178.0(3)
Fe4 C1 Fe3 Fe6 -89.0(2)
O13 C13 Fe4 C12 -43(3)
O13 C13 Fe4 C11 50(3)
O13 C13 Fe4 C1 -176(2)
O13 C13 Fe4 Fe3 137(3)
O13 C13 Fe4 Fe6 -172(2)
O13 C13 Fe4 Fe1 -128(3)
O13 C13 Fe4 Fe5 -175(3)
Fe2 C1 Fe5 C15 -100.1(3)
Fe1 C1 Fe5 C15 -8.8(3)
Fe3 C1 Fe5 C15 169.7(2)
Fe4 C1 Fe5 C15 81.1(3)
Fe2 C1 Fe5 C14 104.4(3)
Fe1 C1 Fe5 C14 -164.3(3)
Fe3 C1 Fe5 C14 14.1(4)
Fe4 C1 Fe5 C14 -74.5(4)
Fe2 C1 Fe5 C7 1.3(2)
Fe1 C1 Fe5 C7 92.6(2)
Fe3 C1 Fe5 C7 -88.9(2)
Fe4 C1 Fe5 C7 -177.5(2)
Fe1 C1 Fe5 Fe2 91.3(2)
Fe3 C1 Fe5 Fe2 -90.2(2)
Fe4 C1 Fe5 Fe2 -178.8(3)
Fe2 C1 Fe5 Fe3 90.2(2)
Fe1 C1 Fe5 Fe3 -178.5(3)
Fe4 C1 Fe5 Fe3 -88.6(2)
Fe2 C1 Fe5 Fe1 -91.3(2)
Fe3 C1 Fe5 Fe1 178.5(3)
Fe4 C1 Fe5 Fe1 89.9(2)
Fe2 C1 Fe5 Fe4 178.8(3)
Fe1 C1 Fe5 Fe4 -89.9(2)
Fe3 C1 Fe5 Fe4 88.6(2)
Fe2 C1 Fe6 C16 -5.6(3)
Fe1 C1 Fe6 C16 -97.0(3)
Fe3 C1 Fe6 C16 84.6(3)
Fe4 C1 Fe6 C16 173.2(2)
Fe2 C1 Fe6 C17 -163.2(3)
Fe1 C1 Fe6 C17 105.5(4)
Fe3 C1 Fe6 C17 -73.0(4)
Fe4 C1 Fe6 C17 15.6(5)
Fe2 C1 Fe6 C4 93.6(2)
Fe1 C1 Fe6 C4 2.2(2)
Fe3 C1 Fe6 C4 -176.2(2)
Fe4 C1 Fe6 C4 -87.6(2)
Fe2 C1 Fe6 Fe1 91.3(2)
Fe3 C1 Fe6 Fe1 -178.4(3)
Fe4 C1 Fe6 Fe1 -89.8(2)
Fe2 C1 Fe6 Fe4 -178.8(3)
Fe1 C1 Fe6 Fe4 89.8(2)
Fe3 C1 Fe6 Fe4 -88.6(2)
Fe1 C1 Fe6 Fe2 -91.3(2)
Fe3 C1 Fe6 Fe2 90.2(2)
Fe4 C1 Fe6 Fe2 178.8(3)
Fe2 C1 Fe6 Fe3 -90.2(2)
Fe1 C1 Fe6 Fe3 178.4(3)
Fe4 C1 Fe6 Fe3 88.6(2)
Fe11 C18 Fe7 C19 -77.1(4)
Fe12 C18 Fe7 C19 100.8(3)
Fe8 C18 Fe7 C19 9.4(4)
Fe10 C18 Fe7 C19 -170.6(3)
Fe11 C18 Fe7 C20 67.3(4)
Fe12 C18 Fe7 C20 -114.8(3)
Fe8 C18 Fe7 C20 153.7(3)
Fe10 C18 Fe7 C20 -26.2(4)
Fe11 C18 Fe7 C21 180.0(2)
Fe12 C18 Fe7 C21 -2.1(2)
Fe8 C18 Fe7 C21 -93.6(2)
Fe10 C18 Fe7 C21 86.5(2)
Fe11 C18 Fe7 Fe12 -177.9(3)
Fe8 C18 Fe7 Fe12 -91.4(2)
Fe10 C18 Fe7 Fe12 88.6(2)
Fe11 C18 Fe7 Fe10 93.5(2)
Fe12 C18 Fe7 Fe10 -88.6(2)
Fe8 C18 Fe7 Fe10 180.0(3)
Fe12 C18 Fe7 Fe11 177.9(3)
Fe8 C18 Fe7 Fe11 86.5(2)
Fe10 C18 Fe7 Fe11 -93.5(2)
Fe11 C18 Fe7 Fe8 -86.5(2)
Fe12 C18 Fe7 Fe8 91.4(2)
Fe10 C18 Fe7 Fe8 -180.0(3)
Fe11 C18 Fe8 C22 -112.6(4)
Fe7 C18 Fe8 C22 156.2(3)
Fe12 C18 Fe8 C22 69.4(4)
Fe9 C18 Fe8 C22 -22.8(4)
Fe11 C18 Fe8 C23 102.9(3)
Fe7 C18 Fe8 C23 11.7(4)
Fe12 C18 Fe8 C23 -75.1(4)
Fe9 C18 Fe8 C23 -167.3(3)
Fe11 C18 Fe8 C24 -3.5(2)
Fe7 C18 Fe8 C24 -94.7(2)
Fe12 C18 Fe8 C24 178.5(2)
Fe9 C18 Fe8 C24 86.3(2)
Fe7 C18 Fe8 Fe11 -91.2(2)
Fe12 C18 Fe8 Fe11 -178.0(3)
Fe9 C18 Fe8 Fe11 89.8(2)
Fe11 C18 Fe8 Fe9 -89.8(2)
Fe7 C18 Fe8 Fe9 179.0(3)
Fe12 C18 Fe8 Fe9 92.2(2)
Fe11 C18 Fe8 Fe7 91.2(2)
Fe12 C18 Fe8 Fe7 -86.8(2)
Fe9 C18 Fe8 Fe7 -179.0(3)
Fe11 C18 Fe8 Fe12 178.0(3)
Fe7 C18 Fe8 Fe12 86.8(2)
Fe9 C18 Fe8 Fe12 -92.2(2)
O27 C27 Fe9 C25 -48(2)
O27 C27 Fe9 C26 45(2)
O27 C27 Fe9 C18 179(2)
O27 C27 Fe9 Fe10 131(2)
O27 C27 Fe9 Fe11 -179.3(19)
O27 C27 Fe9 Fe8 -134(2)
O27 C27 Fe9 Fe12 180(100)
O30 C30 Fe10 C29 -45(3)
O30 C30 Fe10 C28 48(3)
O30 C30 Fe10 C18 -175(3)
O30 C30 Fe10 Fe12 -169(2)
O30 C30 Fe10 Fe9 137(3)
O30 C30 Fe10 Fe7 -128(3)
O30 C30 Fe10 Fe11 -176(3)
Fe7 C18 Fe11 C32 -4.7(3)
Fe8 C18 Fe11 C32 -96.3(3)
Fe9 C18 Fe11 C32 173.8(2)
Fe10 C18 Fe11 C32 85.1(3)
Fe7 C18 Fe11 C31 -161.3(3)
Fe8 C18 Fe11 C31 107.1(4)
Fe9 C18 Fe11 C31 17.1(4)
Fe10 C18 Fe11 C31 -71.5(4)
Fe7 C18 Fe11 C24 95.1(2)
Fe8 C18 Fe11 C24 3.5(2)
Fe9 C18 Fe11 C24 -86.4(2)
Fe10 C18 Fe11 C24 -175.1(2)
Fe7 C18 Fe11 Fe8 91.6(2)
Fe9 C18 Fe11 Fe8 -89.9(2)
Fe10 C18 Fe11 Fe8 -178.6(3)
Fe7 C18 Fe11 Fe9 -178.5(3)
Fe8 C18 Fe11 Fe9 89.9(2)
Fe10 C18 Fe11 Fe9 -88.7(2)
Fe8 C18 Fe11 Fe7 -91.6(2)
Fe9 C18 Fe11 Fe7 178.5(3)
Fe10 C18 Fe11 Fe7 89.8(2)
Fe7 C18 Fe11 Fe10 -89.8(2)
Fe8 C18 Fe11 Fe10 178.6(3)
Fe9 C18 Fe11 Fe10 88.7(2)
Fe7 C18 Fe12 C33 -97.6(3)
Fe8 C18 Fe12 C33 -6.0(3)
Fe9 C18 Fe12 C33 84.0(3)
Fe10 C18 Fe12 C33 172.6(2)
Fe7 C18 Fe12 C34 106.5(3)
Fe8 C18 Fe12 C34 -161.9(3)
Fe9 C18 Fe12 C34 -71.9(4)
Fe10 C18 Fe12 C34 16.7(4)
Fe7 C18 Fe12 C21 2.1(2)
Fe8 C18 Fe12 C21 93.7(2)
Fe9 C18 Fe12 C21 -176.3(2)
Fe10 C18 Fe12 C21 -87.7(2)
Fe8 C18 Fe12 Fe7 91.6(2)
Fe9 C18 Fe12 Fe7 -178.4(3)
Fe10 C18 Fe12 Fe7 -89.8(2)
Fe7 C18 Fe12 Fe10 89.8(2)
Fe8 C18 Fe12 Fe10 -178.6(3)
Fe9 C18 Fe12 Fe10 -88.6(2)
Fe7 C18 Fe12 Fe8 -91.6(2)
Fe9 C18 Fe12 Fe8 90.0(2)
Fe10 C18 Fe12 Fe8 178.6(3)
Fe7 C18 Fe12 Fe9 178.4(3)
Fe8 C18 Fe12 Fe9 -90.0(2)
Fe10 C18 Fe12 Fe9 88.6(2)
C53 C54 O35 C51 23.8(7)
C52 C51 O35 C54 -3.4(7)
C57 C58 O36 C55 9.4(8)
C56 C55 O36 C58 13.4(8)
